data_7021094
loop_
_publ_author_name
'Totaro, Pasquale'
'Westrup, K\'atia Cristina M'
'Boulon, Marie-Emmanuelle'
'Nunes, Giovana G.'
'Back, Davi F.'
'Barison, Andersson'
'Ciattini, Samuele'
'Mannini, Matteo'
'Sorace, Lorenzo'
'Soares, Ja\'isa F'
'Cornia, Andrea'
'Sessoli, Roberta'

_publ_section_title
;
 A new approach to the synthesis of heteronuclear propeller-like single
 molecule magnets.
;
_journal_issue 13
_journal_name_full 'Dalton transactions (Cambridge, England : 2003)'
_journal_page_first 4416
_journal_page_last 4426
_journal_paper_doi 10.1039/c2dt32618c
_journal_volume 42
_journal_year 2013
_chemical_formula_moiety 'C90 H146 Cr Fe3 O20'
_chemical_formula_sum 'C90 H146 Cr Fe3 O20'
_chemical_formula_weight 1767.62
_chemical_melting_point ?
_chemical_name_common 'iron and chromium phenyl alkoxide'
_chemical_name_systematic
;
bis(m4-2-(oxymethyl)-2-phenylpropane-1,3-diolato)-hexakis(dipivaloylmethanato)-chromium(III)-tri-iron(III) dimethoxyethane solvate
;
_space_group_IT_number 15
_symmetry_cell_setting monoclinic
_symmetry_space_group_name_Hall '-C 2yc'
_symmetry_space_group_name_H-M 'C 1 2/c 1'
_atom_sites_solution_hydrogens geom
_atom_sites_solution_primary direct
_atom_sites_solution_secondary difmap
_audit_conform_dict_location ftp://ftp.iucr.org/pub/cif_core.dic
_audit_conform_dict_name cif_core.dic
_audit_conform_dict_version 2.3
_audit_creation_date 2012-08-13T11:36:59-00:00
_audit_creation_method 'WinGX routine CIF_UPDATE'
_cell_angle_alpha 90
_cell_angle_beta 107.964(2)
_cell_angle_gamma 90
_cell_formula_units_Z 4
_cell_length_a 19.6204(7)
_cell_length_b 22.0622(7)
_cell_length_c 24.7198(9)
_cell_measurement_reflns_used 9920
_cell_measurement_temperature 293(2)
_cell_measurement_theta_max 26.7735
_cell_measurement_theta_min 2.492
_cell_volume 10178.8(6)
_computing_cell_refinement 'BRUKER SANT'
_computing_data_collection 'BRUKER APEX-II'
_computing_data_reduction 'BRUKER SOFTWARE'
_computing_molecular_graphics 'ORTEP-3 (Farrugia, 2000)'
_computing_publication_material 'SHELXL-97 (Sheldrick, 1997)'
_computing_structure_refinement 'SHELXL-97 (Sheldrick, 2008)'
_computing_structure_solution 'SHELXL97 (Sheldrick, 1997)'
_diffrn_ambient_temperature 293(2)
_diffrn_detector_area_resol_mean none
_diffrn_measured_fraction_theta_full 0.983
_diffrn_measured_fraction_theta_max 0.983
_diffrn_measurement_device_type 'X8 APEX II'
_diffrn_measurement_method 'phi and omega scans'
_diffrn_radiation_monochromator graphite
_diffrn_radiation_type MoK\a
_diffrn_radiation_wavelength 0.71073
_diffrn_reflns_av_R_equivalents 0.0499
_diffrn_reflns_av_unetI/netI 0.0413
_diffrn_reflns_limit_h_max 24
_diffrn_reflns_limit_h_min -24
_diffrn_reflns_limit_k_max 27
_diffrn_reflns_limit_k_min -27
_diffrn_reflns_limit_l_max 31
_diffrn_reflns_limit_l_min -31
_diffrn_reflns_number 73182
_diffrn_reflns_theta_full 26.8
_diffrn_reflns_theta_max 26.8
_diffrn_reflns_theta_min 1.73
_diffrn_standards_decay_% none
_diffrn_standards_interval_count none
_diffrn_standards_interval_time none
_diffrn_standards_number none
_exptl_absorpt_coefficient_mu 0.583
_exptl_absorpt_correction_T_max 0.942
_exptl_absorpt_correction_T_min 0.908
_exptl_absorpt_correction_type gaussian
_exptl_absorpt_process_details XPREP
_exptl_crystal_colour brown
_exptl_crystal_density_diffrn 1.153
_exptl_crystal_density_meas ?
_exptl_crystal_density_method 'not measured'
_exptl_crystal_description tabular
_exptl_crystal_F_000 3792
_exptl_crystal_size_max 0.554
_exptl_crystal_size_mid 0.207
_exptl_crystal_size_min 0.128
_platon_squeeze_details
;
;
_refine_diff_density_max 0.77
_refine_diff_density_min -0.463
_refine_diff_density_rms 0.075
_refine_ls_extinction_coef none
_refine_ls_extinction_method none
_refine_ls_goodness_of_fit_ref 1.054
_refine_ls_hydrogen_treatment constr
_refine_ls_matrix_type full
_refine_ls_number_parameters 488
_refine_ls_number_reflns 10712
_refine_ls_number_restraints 0
_refine_ls_restrained_S_all 1.054
_refine_ls_R_factor_all 0.1047
_refine_ls_R_factor_gt 0.0665
_refine_ls_shift/su_max 0.095
_refine_ls_shift/su_mean 0.019
_refine_ls_structure_factor_coef Fsqd
_refine_ls_weighting_details 'calc w=1/[\s^2^(Fo^2^)+(0.1319P)^2^+0.0000P] where P=(Fo^2^+2Fc^2^)/3'
_refine_ls_weighting_scheme calc
_refine_ls_wR_factor_gt 0.1958
_refine_ls_wR_factor_ref 0.2188
_reflns_number_gt 6747
_reflns_number_total 10712
_reflns_threshold_expression >2sigma(I)
_cod_data_source_file c2dt32618c.txt
_cod_data_source_block Fe3CrPh
_cod_depositor_comments
;
The following automatic conversions were performed:

'_chemical_melting_point' value 'none' was changed to '?' - the value
is undefined or not given.

Automatic conversion script
Id: cif_fix_values 1891 2012-01-12 08:04:46Z andrius 

The following automatic conversions were performed:

'_exptl_crystal_density_meas' value 'none' was changed to '?' - the
value is perceived as not measured.

Automatic conversion script
Id: cif_fix_values 3008 2015-01-20 13:52:24Z robertas 
;
_cod_original_sg_symbol_Hall -C2yc
_cod_original_sg_symbol_H-M C2/c
_cod_database_code 7021094

loop_
_symmetry_equiv_pos_as_xyz
'x, y, z'
'-x, y, -z+1/2'
'x+1/2, y+1/2, z'
'-x+1/2, y+1/2, -z+1/2'
'-x, -y, -z'
'x, -y, z-1/2'
'-x+1/2, -y+1/2, -z'
'x+1/2, -y+1/2, z-1/2'

loop_
_atom_site_label
_atom_site_type_symbol
_atom_site_fract_x
_atom_site_fract_y
_atom_site_fract_z
_atom_site_U_iso_or_equiv
_atom_site_adp_type
_atom_site_occupancy
_atom_site_symmetry_multiplicity
_atom_site_calc_flag
_atom_site_refinement_flags
Fe1 Fe 0.5 0.09678(3) 0.25 0.0522(2) Uani 1 2 d S
Cr Cr 0.5 0.23357(3) 0.25 0.0437(2) Uani 1 2 d S
Fe2 Fe 0.50211(2) 0.30082(2) 0.357038(19) 0.04770(18) Uani 1 1 d .
O8 O 0.56048(12) 0.16593(10) 0.28716(10) 0.0501(6) Uani 1 1 d .
O3 O 0.44716(13) 0.37303(11) 0.31876(10) 0.0573(6) Uani 1 1 d .
O7 O 0.56086(11) 0.28911(10) 0.30581(9) 0.0462(5) Uani 1 1 d .
O5 O 0.43460(14) 0.29992(12) 0.40315(11) 0.0652(7) Uani 1 1 d .
O9 O 0.44080(12) 0.24454(10) 0.29994(9) 0.0474(5) Uani 1 1 d .
O6 O 0.55670(13) 0.23802(12) 0.41058(10) 0.0596(6) Uani 1 1 d .
O4 O 0.57074(13) 0.36041(12) 0.40606(11) 0.0644(7) Uani 1 1 d .
O2 O 0.55982(13) 0.08675(11) 0.19742(11) 0.0599(6) Uani 1 1 d .
O1 O 0.43633(14) 0.03465(12) 0.20042(12) 0.0661(7) Uani 1 1 d .
C35 C 0.66156(18) 0.23397(16) 0.28859(14) 0.0495(8) Uani 1 1 d .
C38 C 0.74402(19) 0.23667(18) 0.30670(15) 0.0576(9) Uani 1 1 d .
C16 C 0.4517(2) 0.42790(18) 0.33478(16) 0.0600(9) Uani 1 1 d .
C7 C 0.5611(2) 0.04432(18) 0.16418(17) 0.0616(10) Uani 1 1 d .
C5 C 0.4498(2) -0.00237(18) 0.16622(17) 0.0658(10) Uani 1 1 d .
C36 C 0.36545(18) 0.24600(18) 0.27635(14) 0.0542(9) Uani 1 1 d .
H36A H 0.3483 0.2854 0.2838 0.065 Uiso 1 1 calc R
H36B H 0.3449 0.2158 0.2953 0.065 Uiso 1 1 calc R
C27 C 0.5483(2) 0.21685(16) 0.45470(15) 0.0562(9) Uani 1 1 d .
C37 C 0.63699(18) 0.28397(17) 0.32121(16) 0.0544(9) Uani 1 1 d .
H37A H 0.6559 0.2757 0.3616 0.065 Uiso 1 1 calc R
H37B H 0.6567 0.3224 0.314 0.065 Uiso 1 1 calc R
C12 C 0.3901(2) 0.46773(19) 0.2993(2) 0.0738(12) Uani 1 1 d .
C18 C 0.5635(2) 0.41607(19) 0.41379(18) 0.0661(10) Uani 1 1 d .
C34 C 0.63657(19) 0.17162(16) 0.30200(16) 0.0557(9) Uani 1 1 d .
H34A H 0.6545 0.141 0.2817 0.067 Uiso 1 1 calc R
H34B H 0.6573 0.1638 0.3424 0.067 Uiso 1 1 calc R
C23 C 0.6080(2) 0.17310(19) 0.48755(17) 0.0691(11) Uani 1 1 d .
C29 C 0.4380(2) 0.2706(2) 0.44848(19) 0.0737(11) Uani 1 1 d .
C1 C 0.3914(3) -0.0528(2) 0.1446(2) 0.0932(16) Uani 1 1 d .
C6 C 0.5094(2) -0.0007(2) 0.14912(19) 0.0759(12) Uani 1 1 d .
H6 H 0.5158 -0.0318 0.1258 0.091 Uiso 1 1 calc R
C8 C 0.6230(3) 0.0441(2) 0.1398(2) 0.0857(14) Uani 1 1 d .
C28 C 0.4901(3) 0.2306(2) 0.4731(2) 0.0887(15) Uani 1 1 d .
H28 H 0.4869 0.2105 0.5053 0.106 Uiso 1 1 calc R
C43 C 0.7875(2) 0.1896(2) 0.3352(2) 0.0801(13) Uani 1 1 d .
H43 H 0.7668 0.1545 0.3438 0.096 Uiso 1 1 calc R
C17 C 0.5060(2) 0.44952(19) 0.3804(2) 0.0800(13) Uani 1 1 d .
H17 H 0.5039 0.4902 0.3897 0.096 Uiso 1 1 calc R
C39 C 0.7785(2) 0.2876(2) 0.2966(2) 0.0789(12) Uani 1 1 d .
H39 H 0.7513 0.3206 0.2789 0.095 Uiso 1 1 calc R
C30 C 0.3760(4) 0.2826(3) 0.4711(3) 0.129(3) Uani 1 1 d .
C42 C 0.8614(3) 0.1944(3) 0.3509(2) 0.0961(16) Uani 1 1 d .
H42 H 0.8893 0.1623 0.3701 0.115 Uiso 1 1 calc R
C19 C 0.6245(3) 0.4449(2) 0.4609(2) 0.0959(17) Uani 1 1 d .
C40 C 0.8528(3) 0.2913(3) 0.3119(2) 0.0948(16) Uani 1 1 d .
H40 H 0.8742 0.3261 0.3035 0.114 Uiso 1 1 calc R
C41 C 0.8942(3) 0.2446(3) 0.3391(2) 0.0967(17) Uani 1 1 d .
H41 H 0.9439 0.2468 0.3493 0.116 Uiso 1 1 calc R
C15 C 0.3873(4) 0.4638(3) 0.2382(2) 0.131(2) Uani 1 1 d .
H15A H 0.3489 0.4886 0.2155 0.197 Uiso 1 1 calc R
H15B H 0.3794 0.4225 0.2256 0.197 Uiso 1 1 calc R
H15C H 0.4319 0.4777 0.2342 0.197 Uiso 1 1 calc R
C4 C 0.4057(5) -0.0907(5) 0.1011(5) 0.293(8) Uani 1 1 d .
H4A H 0.4132 -0.0654 0.0718 0.44 Uiso 1 1 calc R
H4B H 0.3655 -0.1169 0.0849 0.44 Uiso 1 1 calc R
H4C H 0.4478 -0.1146 0.1179 0.44 Uiso 1 1 calc R
C3 C 0.3811(5) -0.0839(3) 0.1944(3) 0.174(4) Uani 1 1 d .
H3A H 0.3708 -0.0545 0.2194 0.262 Uiso 1 1 calc R
H3B H 0.424 -0.1055 0.2142 0.262 Uiso 1 1 calc R
H3C H 0.3419 -0.1118 0.1819 0.262 Uiso 1 1 calc R
C14 C 0.3955(4) 0.5326(3) 0.3202(3) 0.169(4) Uani 1 1 d .
H14A H 0.3973 0.5331 0.3594 0.253 Uiso 1 1 calc R
H14B H 0.3544 0.5549 0.298 0.253 Uiso 1 1 calc R
H14C H 0.4382 0.5508 0.3164 0.253 Uiso 1 1 calc R
C13 C 0.3212(3) 0.4397(4) 0.3030(3) 0.165(3) Uani 1 1 d .
H13A H 0.3201 0.442 0.3415 0.247 Uiso 1 1 calc R
H13B H 0.3188 0.3981 0.2914 0.247 Uiso 1 1 calc R
H13C H 0.281 0.4614 0.2786 0.247 Uiso 1 1 calc R
C24 C 0.6097(4) 0.1215(3) 0.4488(2) 0.127(2) Uani 1 1 d .
H24A H 0.5636 0.1021 0.4368 0.191 Uiso 1 1 calc R
H24B H 0.6455 0.0928 0.4685 0.191 Uiso 1 1 calc R
H24C H 0.6209 0.1365 0.4161 0.191 Uiso 1 1 calc R
C22 C 0.6432(4) 0.4044(4) 0.5116(3) 0.169(3) Uani 1 1 d .
H22A H 0.6562 0.3652 0.5012 0.254 Uiso 1 1 calc R
H22B H 0.6026 0.4006 0.5253 0.254 Uiso 1 1 calc R
H22C H 0.6828 0.4214 0.5409 0.254 Uiso 1 1 calc R
C26 C 0.5895(4) 0.1424(3) 0.5388(3) 0.155(3) Uani 1 1 d .
H26A H 0.5468 0.1185 0.5246 0.232 Uiso 1 1 calc R
H26B H 0.582 0.1731 0.5638 0.232 Uiso 1 1 calc R
H26C H 0.6285 0.1167 0.5592 0.232 Uiso 1 1 calc R
C20 C 0.6095(5) 0.5040(4) 0.4761(5) 0.309(10) Uani 1 1 d .
H20A H 0.5976 0.5296 0.443 0.463 Uiso 1 1 calc R
H20B H 0.6509 0.52 0.5043 0.463 Uiso 1 1 calc R
H20C H 0.5699 0.5027 0.4911 0.463 Uiso 1 1 calc R
C2 C 0.3197(4) -0.0201(4) 0.1154(4) 0.192(4) Uani 1 1 d .
H2A H 0.3084 0.0065 0.1422 0.289 Uiso 1 1 calc R
H2B H 0.2822 -0.0495 0.1022 0.289 Uiso 1 1 calc R
H2C H 0.324 0.0031 0.0838 0.289 Uiso 1 1 calc R
C11 C 0.6006(5) 0.0542(9) 0.0817(5) 0.412(14) Uani 1 1 d .
H11A H 0.5603 0.0286 0.0639 0.618 Uiso 1 1 calc R
H11B H 0.639 0.0451 0.0666 0.618 Uiso 1 1 calc R
H11C H 0.5869 0.0959 0.0743 0.618 Uiso 1 1 calc R
C31 C 0.3651(6) 0.2387(5) 0.5093(6) 0.265(7) Uani 1 1 d .
H31A H 0.4103 0.2279 0.5361 0.398 Uiso 1 1 calc R
H31B H 0.3431 0.2034 0.4885 0.398 Uiso 1 1 calc R
H31C H 0.3344 0.2551 0.5293 0.398 Uiso 1 1 calc R
C25 C 0.6740(3) 0.2089(3) 0.5096(4) 0.173(4) Uani 1 1 d .
H25A H 0.6663 0.2406 0.5338 0.259 Uiso 1 1 calc R
H25B H 0.6865 0.2265 0.4784 0.259 Uiso 1 1 calc R
H25C H 0.7121 0.1831 0.5311 0.259 Uiso 1 1 calc R
C21 C 0.6898(3) 0.4437(4) 0.4374(4) 0.179(4) Uani 1 1 d .
H21A H 0.6966 0.4032 0.4258 0.268 Uiso 1 1 calc R
H21B H 0.7321 0.4566 0.4666 0.268 Uiso 1 1 calc R
H21C H 0.6808 0.4705 0.4053 0.268 Uiso 1 1 calc R
C10 C 0.6606(4) -0.0192(5) 0.1521(4) 0.202(4) Uani 1 1 d .
H10A H 0.6278 -0.0501 0.1326 0.303 Uiso 1 1 calc R
H10B H 0.6752 -0.0269 0.1923 0.303 Uiso 1 1 calc R
H10C H 0.7019 -0.0193 0.1391 0.303 Uiso 1 1 calc R
C32 C 0.3960(11) 0.3373(7) 0.5045(10) 0.428(16) Uani 1 1 d .
H32A H 0.4379 0.3297 0.5363 0.642 Uiso 1 1 calc R
H32B H 0.3573 0.3498 0.5181 0.642 Uiso 1 1 calc R
H32C H 0.4061 0.3689 0.4813 0.642 Uiso 1 1 calc R
C9 C 0.6828(5) 0.0809(5) 0.1737(5) 0.290(8) Uani 1 1 d .
H9A H 0.721 0.0798 0.157 0.435 Uiso 1 1 calc R
H9B H 0.6997 0.0651 0.2117 0.435 Uiso 1 1 calc R
H9C H 0.6672 0.122 0.1747 0.435 Uiso 1 1 calc R
C33 C 0.3146(6) 0.3047(9) 0.4284(6) 0.386(14) Uani 1 1 d .
H33A H 0.3289 0.3352 0.4064 0.579 Uiso 1 1 calc R
H33B H 0.2817 0.322 0.446 0.579 Uiso 1 1 calc R
H33C H 0.2916 0.2719 0.404 0.579 Uiso 1 1 calc R

loop_
_atom_site_aniso_label
_atom_site_aniso_U_11
_atom_site_aniso_U_22
_atom_site_aniso_U_33
_atom_site_aniso_U_23
_atom_site_aniso_U_13
_atom_site_aniso_U_12
Fe1 0.0583(4) 0.0413(4) 0.0662(5) 0 0.0328(3) 0
Cr 0.0501(4) 0.0401(4) 0.0447(4) 0 0.0205(3) 0
Fe2 0.0500(3) 0.0511(3) 0.0427(3) 0.0014(2) 0.0152(2) 0.0124(2)
O8 0.0544(14) 0.0456(13) 0.0543(13) 0.0041(10) 0.0228(11) 0.0060(10)
O3 0.0581(14) 0.0517(15) 0.0577(14) -0.0011(12) 0.0115(11) 0.0129(12)
O7 0.0474(12) 0.0468(13) 0.0467(12) -0.0025(10) 0.0178(10) 0.0049(10)
O5 0.0657(16) 0.0817(19) 0.0543(14) 0.0069(14) 0.0277(12) 0.0241(14)
O9 0.0498(13) 0.0494(13) 0.0461(12) 0.0018(10) 0.0194(10) 0.0036(10)
O6 0.0597(15) 0.0692(17) 0.0532(14) 0.0157(12) 0.0225(11) 0.0208(13)
O4 0.0597(15) 0.0604(17) 0.0640(16) -0.0106(13) 0.0056(12) 0.0127(13)
O2 0.0638(15) 0.0539(15) 0.0729(16) -0.0079(13) 0.0372(13) -0.0068(12)
O1 0.0661(16) 0.0529(15) 0.0886(19) -0.0146(14) 0.0376(14) -0.0103(13)
C35 0.0487(18) 0.051(2) 0.0518(18) -0.0003(16) 0.0199(14) 0.0044(15)
C38 0.053(2) 0.063(2) 0.059(2) -0.0062(18) 0.0221(16) 0.0058(18)
C16 0.058(2) 0.057(2) 0.067(2) -0.0033(19) 0.0227(18) 0.0126(18)
C7 0.065(2) 0.057(2) 0.068(2) -0.0087(19) 0.0289(19) 0.0050(19)
C5 0.076(3) 0.052(2) 0.069(2) -0.0040(19) 0.021(2) -0.0093(19)
C36 0.0496(19) 0.062(2) 0.058(2) 0.0023(17) 0.0256(16) -0.0042(17)
C27 0.066(2) 0.053(2) 0.0475(19) 0.0024(16) 0.0141(17) 0.0040(17)
C37 0.051(2) 0.053(2) 0.060(2) -0.0088(17) 0.0201(16) -0.0021(16)
C12 0.073(3) 0.053(2) 0.092(3) 0.009(2) 0.020(2) 0.019(2)
C18 0.058(2) 0.063(3) 0.078(3) -0.014(2) 0.0211(19) 0.0071(19)
C34 0.053(2) 0.052(2) 0.060(2) 0.0021(17) 0.0155(16) 0.0043(16)
C23 0.080(3) 0.060(3) 0.062(2) 0.015(2) 0.015(2) 0.015(2)
C29 0.079(3) 0.074(3) 0.082(3) 0.005(2) 0.045(2) 0.010(2)
C1 0.105(4) 0.080(3) 0.096(3) -0.026(3) 0.034(3) -0.039(3)
C6 0.080(3) 0.070(3) 0.089(3) -0.028(2) 0.042(2) -0.007(2)
C8 0.081(3) 0.096(4) 0.095(3) -0.022(3) 0.050(3) 0.001(3)
C28 0.116(4) 0.084(3) 0.088(3) 0.033(3) 0.063(3) 0.034(3)
C43 0.063(3) 0.070(3) 0.101(3) 0.001(2) 0.016(2) 0.007(2)
C17 0.071(3) 0.053(3) 0.106(3) -0.015(2) 0.013(2) 0.010(2)
C39 0.058(2) 0.082(3) 0.093(3) 0.010(2) 0.018(2) -0.005(2)
C30 0.160(6) 0.120(5) 0.162(6) 0.051(4) 0.133(5) 0.068(4)
C42 0.060(3) 0.096(4) 0.122(4) -0.005(3) 0.012(3) 0.021(3)
C19 0.081(3) 0.080(3) 0.106(4) -0.034(3) 0.000(3) 0.004(3)
C40 0.066(3) 0.123(5) 0.099(4) -0.003(3) 0.031(3) -0.019(3)
C41 0.056(3) 0.121(5) 0.109(4) -0.024(3) 0.019(3) 0.013(3)
C15 0.161(6) 0.128(5) 0.089(4) 0.031(4) 0.017(4) 0.066(4)
C4 0.245(10) 0.311(13) 0.413(16) -0.300(13) 0.231(11) -0.215(10)
C3 0.228(9) 0.127(6) 0.160(7) 0.011(5) 0.048(6) -0.108(6)
C14 0.180(7) 0.088(4) 0.188(7) -0.021(4) -0.016(6) 0.080(5)
C13 0.077(4) 0.205(8) 0.221(8) 0.099(7) 0.057(5) 0.073(5)
C24 0.164(6) 0.111(5) 0.103(4) 0.016(4) 0.036(4) 0.073(4)
C22 0.189(8) 0.193(8) 0.091(4) -0.034(5) -0.008(5) -0.053(6)
C26 0.200(7) 0.164(6) 0.110(5) 0.083(5) 0.064(5) 0.079(6)
C20 0.184(9) 0.205(10) 0.377(17) -0.192(11) -0.148(10) 0.077(7)
C2 0.103(5) 0.175(7) 0.238(10) 0.054(7) -0.038(6) -0.057(5)
C11 0.128(7) 0.93(4) 0.223(11) 0.332(18) 0.125(8) 0.156(14)
C31 0.262(11) 0.234(11) 0.428(17) 0.170(12) 0.296(13) 0.126(10)
C25 0.084(4) 0.122(5) 0.242(9) 0.058(5) -0.053(5) -0.005(4)
C21 0.084(4) 0.251(10) 0.179(7) -0.013(7) 0.008(5) -0.053(5)
C10 0.114(6) 0.314(13) 0.203(9) 0.014(9) 0.085(6) 0.073(7)
C32 0.46(3) 0.346(19) 0.67(4) -0.29(2) 0.46(3) -0.080(19)
C9 0.192(8) 0.337(13) 0.445(17) -0.299(13) 0.251(11) -0.176(9)
C33 0.185(10) 0.72(3) 0.345(17) 0.35(2) 0.210(12) 0.267(17)

loop_
_atom_type_symbol
_atom_type_description
_atom_type_scat_dispersion_real
_atom_type_scat_dispersion_imag
_atom_type_scat_source
C C 0.0033 0.0016 'International Tables Vol C Tables 4.2.6.8 and 6.1.1.4'
H H 0 0 'International Tables Vol C Tables 4.2.6.8 and 6.1.1.4'
O O 0.0106 0.006 'International Tables Vol C Tables 4.2.6.8 and 6.1.1.4'
Fe Fe 0.3463 0.8444 'International Tables Vol C Tables 4.2.6.8 and 6.1.1.4'
Cr Cr 0.3209 0.6236 'International Tables Vol C Tables 4.2.6.8 and 6.1.1.4'

loop_
_geom_angle_atom_site_label_1
_geom_angle_atom_site_label_2
_geom_angle_atom_site_label_3
_geom_angle
_geom_angle_site_symmetry_1
_geom_angle_site_symmetry_3
O8 Fe1 O8 78.96(13) . 2_655
O8 Fe1 O1 170.44(11) . .
O8 Fe1 O1 94.14(10) 2_655 .
O8 Fe1 O1 94.14(10) . 2_655
O8 Fe1 O1 170.44(11) 2_655 2_655
O1 Fe1 O1 93.43(16) . 2_655
O8 Fe1 O2 99.83(10) . 2_655
O8 Fe1 O2 89.93(10) 2_655 2_655
O1 Fe1 O2 86.68(11) . 2_655
O1 Fe1 O2 84.68(10) 2_655 2_655
O8 Fe1 O2 89.93(10) . .
O8 Fe1 O2 99.83(10) 2_655 .
O1 Fe1 O2 84.68(10) . .
O1 Fe1 O2 86.68(11) 2_655 .
O2 Fe1 O2 167.39(14) 2_655 .
O8 Cr O8 80.21(14) 2_655 .
O8 Cr O7 164.37(9) 2_655 .
O8 Cr O7 89.81(9) . .
O8 Cr O7 89.81(9) 2_655 2_655
O8 Cr O7 164.37(9) . 2_655
O7 Cr O7 102.28(13) . 2_655
O8 Cr O9 89.91(9) 2_655 .
O8 Cr O9 101.02(10) . .
O7 Cr O9 80.16(9) . .
O7 Cr O9 90.89(9) 2_655 .
O8 Cr O9 101.02(10) 2_655 2_655
O8 Cr O9 89.91(9) . 2_655
O7 Cr O9 90.89(9) . 2_655
O7 Cr O9 80.16(9) 2_655 2_655
O9 Cr O9 165.77(13) . 2_655
O7 Fe2 O9 78.91(9) . .
O7 Fe2 O6 91.98(9) . .
O9 Fe2 O6 96.98(10) . .
O7 Fe2 O3 97.90(10) . .
O9 Fe2 O3 92.41(9) . .
O6 Fe2 O3 167.52(10) . .
O7 Fe2 O5 170.46(10) . .
O9 Fe2 O5 92.10(10) . .
O6 Fe2 O5 85.92(10) . .
O3 Fe2 O5 85.52(10) . .
O7 Fe2 O4 93.29(10) . .
O9 Fe2 O4 171.69(10) . .
O6 Fe2 O4 86.04(11) . .
O3 Fe2 O4 85.80(10) . .
O5 Fe2 O4 95.84(11) . .
C34 O8 Cr 119.3(2) . .
C34 O8 Fe1 128.1(2) . .
Cr O8 Fe1 100.41(11) . .
C16 O3 Fe2 129.7(2) . .
C37 O7 Cr 120.00(19) . .
C37 O7 Fe2 127.5(2) . .
Cr O7 Fe2 100.62(10) . .
C29 O5 Fe2 129.8(3) . .
C36 O9 Cr 119.51(19) . .
C36 O9 Fe2 127.4(2) . .
Cr O9 Fe2 100.31(10) . .
C27 O6 Fe2 131.0(2) . .
C18 O4 Fe2 130.3(2) . .
C7 O2 Fe1 129.8(2) . .
C5 O1 Fe1 129.4(3) . .
C37 C35 C34 111.1(3) . .
C37 C35 C38 107.0(3) . .
C34 C35 C38 110.5(3) . .
C37 C35 C36 111.1(3) . 2_655
C34 C35 C36 110.4(3) . 2_655
C38 C35 C36 106.7(3) . 2_655
C39 C38 C43 116.3(4) . .
C39 C38 C35 120.7(3) . .
C43 C38 C35 123.0(4) . .
O3 C16 C17 123.3(3) . .
O3 C16 C12 113.6(3) . .
C17 C16 C12 123.0(4) . .
O2 C7 C6 123.4(4) . .
O2 C7 C8 116.5(4) . .
C6 C7 C8 120.1(4) . .
O1 C5 C6 124.7(4) . .
O1 C5 C1 113.9(4) . .
C6 C5 C1 121.5(4) . .
O9 C36 C35 113.8(3) . 2_655
O9 C36 H36A 108.8 . .
C35 C36 H36A 108.8 2_655 .
O9 C36 H36B 108.8 . .
C35 C36 H36B 108.8 2_655 .
H36A C36 H36B 107.7 . .
O6 C27 C28 123.4(4) . .
O6 C27 C23 114.3(3) . .
C28 C27 C23 122.2(4) . .
O7 C37 C35 113.0(3) . .
O7 C37 H37A 109 . .
C35 C37 H37A 109 . .
O7 C37 H37B 109 . .
C35 C37 H37B 109 . .
H37A C37 H37B 107.8 . .
C15 C12 C13 106.4(5) . .
C15 C12 C14 112.1(5) . .
C13 C12 C14 109.5(6) . .
C15 C12 C16 108.8(4) . .
C13 C12 C16 107.0(4) . .
C14 C12 C16 112.8(4) . .
O4 C18 C17 122.6(4) . .
O4 C18 C19 115.1(4) . .
C17 C18 C19 122.3(4) . .
O8 C34 C35 113.7(3) . .
O8 C34 H34A 108.8 . .
C35 C34 H34A 108.8 . .
O8 C34 H34B 108.8 . .
C35 C34 H34B 108.8 . .
H34A C34 H34B 107.7 . .
C25 C23 C24 117.2(6) . .
C25 C23 C27 107.3(4) . .
C24 C23 C27 107.6(3) . .
C25 C23 C26 109.1(6) . .
C24 C23 C26 104.1(5) . .
C27 C23 C26 111.5(4) . .
O5 C29 C28 123.8(4) . .
O5 C29 C30 113.9(4) . .
C28 C29 C30 122.3(4) . .
C4 C1 C3 117.1(7) . .
C4 C1 C2 106.1(7) . .
C3 C1 C2 105.5(6) . .
C4 C1 C5 111.8(5) . .
C3 C1 C5 108.6(4) . .
C2 C1 C5 107.0(4) . .
C5 C6 C7 124.4(4) . .
C5 C6 H6 117.8 . .
C7 C6 H6 117.8 . .
C11 C8 C9 116.6(9) . .
C11 C8 C7 112.1(5) . .
C9 C8 C7 111.7(4) . .
C11 C8 C10 109.1(9) . .
C9 C8 C10 97.8(7) . .
C7 C8 C10 108.3(5) . .
C29 C28 C27 125.7(4) . .
C29 C28 H28 117.2 . .
C27 C28 H28 117.2 . .
C42 C43 C38 120.8(5) . .
C42 C43 H43 119.6 . .
C38 C43 H43 119.6 . .
C16 C17 C18 125.8(4) . .
C16 C17 H17 117.1 . .
C18 C17 H17 117.1 . .
C38 C39 C40 122.2(4) . .
C38 C39 H39 118.9 . .
C40 C39 H39 118.9 . .
C33 C30 C31 117.6(9) . .
C33 C30 C32 99.0(11) . .
C31 C30 C32 105.1(12) . .
C33 C30 C29 112.3(6) . .
C31 C30 C29 115.6(5) . .
C32 C30 C29 104.4(7) . .
C41 C42 C43 121.7(5) . .
C41 C42 H42 119.1 . .
C43 C42 H42 119.1 . .
C20 C19 C22 110.4(8) . .
C20 C19 C18 114.2(5) . .
C22 C19 C18 108.9(5) . .
C20 C19 C21 112.1(8) . .
C22 C19 C21 106.6(6) . .
C18 C19 C21 104.4(5) . .
C41 C40 C39 120.5(5) . .
C41 C40 H40 119.8 . .
C39 C40 H40 119.8 . .
C40 C41 C42 118.4(5) . .
C40 C41 H41 120.8 . .
C42 C41 H41 120.8 . .
C12 C15 H15A 109.5 . .
C12 C15 H15B 109.5 . .
H15A C15 H15B 109.5 . .
C12 C15 H15C 109.5 . .
H15A C15 H15C 109.5 . .
H15B C15 H15C 109.5 . .
C1 C4 H4A 109.5 . .
C1 C4 H4B 109.5 . .
H4A C4 H4B 109.5 . .
C1 C4 H4C 109.5 . .
H4A C4 H4C 109.5 . .
H4B C4 H4C 109.5 . .
C1 C3 H3A 109.5 . .
C1 C3 H3B 109.5 . .
H3A C3 H3B 109.5 . .
C1 C3 H3C 109.5 . .
H3A C3 H3C 109.5 . .
H3B C3 H3C 109.5 . .
C12 C14 H14A 109.5 . .
C12 C14 H14B 109.5 . .
H14A C14 H14B 109.5 . .
C12 C14 H14C 109.5 . .
H14A C14 H14C 109.5 . .
H14B C14 H14C 109.5 . .
C12 C13 H13A 109.5 . .
C12 C13 H13B 109.5 . .
H13A C13 H13B 109.5 . .
C12 C13 H13C 109.5 . .
H13A C13 H13C 109.5 . .
H13B C13 H13C 109.5 . .
C23 C24 H24A 109.5 . .
C23 C24 H24B 109.5 . .
H24A C24 H24B 109.5 . .
C23 C24 H24C 109.5 . .
H24A C24 H24C 109.5 . .
H24B C24 H24C 109.5 . .
C19 C22 H22A 109.5 . .
C19 C22 H22B 109.5 . .
H22A C22 H22B 109.5 . .
C19 C22 H22C 109.5 . .
H22A C22 H22C 109.5 . .
H22B C22 H22C 109.5 . .
C23 C26 H26A 109.5 . .
C23 C26 H26B 109.5 . .
H26A C26 H26B 109.5 . .
C23 C26 H26C 109.5 . .
H26A C26 H26C 109.5 . .
H26B C26 H26C 109.5 . .
C19 C20 H20A 109.5 . .
C19 C20 H20B 109.5 . .
H20A C20 H20B 109.5 . .
C19 C20 H20C 109.4 . .
H20A C20 H20C 109.5 . .
H20B C20 H20C 109.5 . .
C1 C2 H2A 109.5 . .
C1 C2 H2B 109.5 . .
H2A C2 H2B 109.5 . .
C1 C2 H2C 109.5 . .
H2A C2 H2C 109.5 . .
H2B C2 H2C 109.5 . .
C8 C11 H11A 109.5 . .
C8 C11 H11B 109.5 . .
H11A C11 H11B 109.5 . .
C8 C11 H11C 109.5 . .
H11A C11 H11C 109.5 . .
H11B C11 H11C 109.5 . .
C30 C31 H31A 109.5 . .
C30 C31 H31B 109.5 . .
H31A C31 H31B 109.5 . .
C30 C31 H31C 109.5 . .
H31A C31 H31C 109.5 . .
H31B C31 H31C 109.5 . .
C23 C25 H25A 109.4 . .
C23 C25 H25B 109.5 . .
H25A C25 H25B 109.5 . .
C23 C25 H25C 109.5 . .
H25A C25 H25C 109.5 . .
H25B C25 H25C 109.5 . .
C19 C21 H21A 109.5 . .
C19 C21 H21B 109.5 . .
H21A C21 H21B 109.5 . .
C19 C21 H21C 109.5 . .
H21A C21 H21C 109.5 . .
H21B C21 H21C 109.5 . .
C8 C10 H10A 109.4 . .
C8 C10 H10B 109.5 . .
H10A C10 H10B 109.5 . .
C8 C10 H10C 109.5 . .
H10A C10 H10C 109.5 . .
H10B C10 H10C 109.5 . .
C30 C32 H32A 109.5 . .
C30 C32 H32B 109.5 . .
H32A C32 H32B 109.5 . .
C30 C32 H32C 109.5 . .
H32A C32 H32C 109.5 . .
H32B C32 H32C 109.5 . .
C8 C9 H9A 109.5 . .
C8 C9 H9B 109.5 . .
H9A C9 H9B 109.5 . .
C8 C9 H9C 109.5 . .
H9A C9 H9C 109.5 . .
H9B C9 H9C 109.5 . .
C30 C33 H33A 109.4 . .
C30 C33 H33B 109.4 . .
H33A C33 H33B 109.5 . .
C30 C33 H33C 109.5 . .
H33A C33 H33C 109.5 . .
H33B C33 H33C 109.5 . .

loop_
_geom_bond_atom_site_label_1
_geom_bond_atom_site_label_2
_geom_bond_distance
_geom_bond_site_symmetry_2
Fe1 O8 1.977(2) .
Fe1 O8 1.977(2) 2_655
Fe1 O1 1.999(3) .
Fe1 O1 1.999(3) 2_655
Fe1 O2 2.014(2) 2_655
Fe1 O2 2.014(2) .
Cr O8 1.951(2) 2_655
Cr O8 1.951(2) .
Cr O7 1.953(2) .
Cr O7 1.953(2) 2_655
Cr O9 1.953(2) .
Cr O9 1.953(2) 2_655
Fe2 O7 1.975(2) .
Fe2 O9 1.983(2) .
Fe2 O6 1.986(2) .
Fe2 O3 1.991(2) .
Fe2 O5 1.996(3) .
Fe2 O4 2.001(3) .
O8 C34 1.429(4) .
O3 C16 1.268(4) .
O7 C37 1.428(4) .
O5 C29 1.278(5) .
O9 C36 1.413(4) .
O6 C27 1.243(4) .
O4 C18 1.258(4) .
O2 C7 1.251(4) .
O1 C5 1.261(5) .
C35 C37 1.529(5) .
C35 C34 1.531(5) .
C35 C38 1.541(5) .
C35 C36 1.550(5) 2_655
C38 C39 1.373(5) .
C38 C43 1.390(5) .
C16 C17 1.375(6) .
C16 C12 1.533(5) .
C7 C6 1.387(5) .
C7 C8 1.513(6) .
C5 C6 1.360(6) .
C5 C1 1.568(6) .
C36 C35 1.550(5) 2_655
C36 H36A 0.97 .
C36 H36B 0.97 .
C27 C28 1.386(6) .
C27 C23 1.542(5) .
C37 H37A 0.97 .
C37 H37B 0.97 .
C12 C15 1.497(7) .
C12 C13 1.516(8) .
C12 C14 1.514(7) .
C18 C17 1.388(5) .
C18 C19 1.528(6) .
C34 H34A 0.97 .
C34 H34B 0.97 .
C23 C25 1.470(7) .
C23 C24 1.495(7) .
C23 C26 1.575(7) .
C29 C28 1.344(6) .
C29 C30 1.512(6) .
C1 C4 1.457(8) .
C1 C3 1.475(8) .
C1 C2 1.547(9) .
C6 H6 0.93 .
C8 C11 1.384(10) .
C8 C9 1.461(9) .
C8 C10 1.564(10) .
C28 H28 0.93 .
C43 C42 1.383(6) .
C43 H43 0.93 .
C17 H17 0.93 .
C39 C40 1.391(6) .
C39 H39 0.93 .
C30 C33 1.421(12) .
C30 C31 1.413(9) .
C30 C32 1.448(14) .
C42 C41 1.358(7) .
C42 H42 0.93 .
C19 C20 1.412(9) .
C19 C22 1.490(9) .
C19 C21 1.564(9) .
C40 C41 1.355(7) .
C40 H40 0.93 .
C41 H41 0.93 .
C15 H15A 0.96 .
C15 H15B 0.96 .
C15 H15C 0.96 .
C4 H4A 0.96 .
C4 H4B 0.96 .
C4 H4C 0.96 .
C3 H3A 0.96 .
C3 H3B 0.96 .
C3 H3C 0.96 .
C14 H14A 0.96 .
C14 H14B 0.96 .
C14 H14C 0.96 .
C13 H13A 0.96 .
C13 H13B 0.96 .
C13 H13C 0.96 .
C24 H24A 0.96 .
C24 H24B 0.96 .
C24 H24C 0.96 .
C22 H22A 0.96 .
C22 H22B 0.96 .
C22 H22C 0.96 .
C26 H26A 0.96 .
C26 H26B 0.96 .
C26 H26C 0.96 .
C20 H20A 0.96 .
C20 H20B 0.96 .
C20 H20C 0.96 .
C2 H2A 0.96 .
C2 H2B 0.96 .
C2 H2C 0.96 .
C11 H11A 0.96 .
C11 H11B 0.96 .
C11 H11C 0.96 .
C31 H31A 0.96 .
C31 H31B 0.96 .
C31 H31C 0.96 .
C25 H25A 0.96 .
C25 H25B 0.96 .
C25 H25C 0.96 .
C21 H21A 0.96 .
C21 H21B 0.96 .
C21 H21C 0.96 .
C10 H10A 0.96 .
C10 H10B 0.96 .
C10 H10C 0.96 .
C32 H32A 0.96 .
C32 H32B 0.96 .
C32 H32C 0.96 .
C9 H9A 0.96 .
C9 H9B 0.96 .
C9 H9C 0.96 .
C33 H33A 0.96 .
C33 H33B 0.96 .
C33 H33C 0.96 .

loop_
_geom_torsion_atom_site_label_1
_geom_torsion_atom_site_label_2
_geom_torsion_atom_site_label_3
_geom_torsion_atom_site_label_4
_geom_torsion
_geom_torsion_site_symmetry_1
_geom_torsion_site_symmetry_4
O8 Cr O8 C34 145.4(3) 2_655 .
O7 Cr O8 C34 -46.7(2) . .
O7 Cr O8 C34 94.3(4) 2_655 .
O9 Cr O8 C34 -126.7(2) . .
O9 Cr O8 C34 44.2(2) 2_655 .
O8 Cr O8 Fe1 0 2_655 .
O7 Cr O8 Fe1 167.91(10) . .
O7 Cr O8 Fe1 -51.0(4) 2_655 .
O9 Cr O8 Fe1 87.98(11) . .
O9 Cr O8 Fe1 -101.20(10) 2_655 .
O8 Fe1 O8 C34 -140.9(3) 2_655 .
O1 Fe1 O8 C34 -96.5(6) . .
O1 Fe1 O8 C34 45.8(3) 2_655 .
O2 Fe1 O8 C34 131.1(3) 2_655 .
O2 Fe1 O8 C34 -40.9(3) . .
O8 Fe1 O8 Cr 0 2_655 .
O1 Fe1 O8 Cr 44.4(6) . .
O1 Fe1 O8 Cr -173.31(11) 2_655 .
O2 Fe1 O8 Cr -87.99(11) 2_655 .
O2 Fe1 O8 Cr 100.03(11) . .
O7 Fe2 O3 C16 -108.2(3) . .
O9 Fe2 O3 C16 172.7(3) . .
O6 Fe2 O3 C16 33.9(7) . .
O5 Fe2 O3 C16 80.7(3) . .
O4 Fe2 O3 C16 -15.5(3) . .
O8 Cr O7 C37 94.4(4) 2_655 .
O8 Cr O7 C37 44.4(2) . .
O7 Cr O7 C37 -125.7(3) 2_655 .
O9 Cr O7 C37 145.6(2) . .
O9 Cr O7 C37 -45.5(2) 2_655 .
O8 Cr O7 Fe2 -51.1(4) 2_655 .
O8 Cr O7 Fe2 -101.11(10) . .
O7 Cr O7 Fe2 88.87(9) 2_655 .
O9 Cr O7 Fe2 0.11(9) . .
O9 Cr O7 Fe2 168.98(10) 2_655 .
O9 Fe2 O7 C37 -141.9(3) . .
O6 Fe2 O7 C37 -45.1(3) . .
O3 Fe2 O7 C37 127.2(3) . .
O5 Fe2 O7 C37 -122.3(6) . .
O4 Fe2 O7 C37 41.0(3) . .
O9 Fe2 O7 Cr -0.11(9) . .
O6 Fe2 O7 Cr 96.62(11) . .
O3 Fe2 O7 Cr -91.02(10) . .
O5 Fe2 O7 Cr 19.5(6) . .
O4 Fe2 O7 Cr -177.24(10) . .
O7 Fe2 O5 C29 81.2(7) . .
O9 Fe2 O5 C29 100.5(4) . .
O6 Fe2 O5 C29 3.6(4) . .
O3 Fe2 O5 C29 -167.3(4) . .
O4 Fe2 O5 C29 -82.0(4) . .
O8 Cr O9 C36 -47.9(2) 2_655 .
O8 Cr O9 C36 -127.9(2) . .
O7 Cr O9 C36 144.2(2) . .
O7 Cr O9 C36 41.9(2) 2_655 .
O9 Cr O9 C36 92.5(2) 2_655 .
O8 Cr O9 Fe2 167.77(10) 2_655 .
O8 Cr O9 Fe2 87.76(11) . .
O7 Cr O9 Fe2 -0.11(9) . .
O7 Cr O9 Fe2 -102.42(10) 2_655 .
O9 Cr O9 Fe2 -51.79(7) 2_655 .
O7 Fe2 O9 C36 -140.2(3) . .
O6 Fe2 O9 C36 129.2(2) . .
O3 Fe2 O9 C36 -42.6(3) . .
O5 Fe2 O9 C36 43.0(3) . .
O4 Fe2 O9 C36 -120.0(7) . .
O7 Fe2 O9 Cr 0.11(9) . .
O6 Fe2 O9 Cr -90.55(10) . .
O3 Fe2 O9 Cr 97.69(11) . .
O5 Fe2 O9 Cr -176.70(10) . .
O4 Fe2 O9 Cr 20.3(7) . .
O7 Fe2 O6 C27 -176.3(3) . .
O9 Fe2 O6 C27 -97.2(3) . .
O3 Fe2 O6 C27 41.3(7) . .
O5 Fe2 O6 C27 -5.6(3) . .
O4 Fe2 O6 C27 90.6(3) . .
O7 Fe2 O4 C18 113.5(4) . .
O9 Fe2 O4 C18 93.7(7) . .
O6 Fe2 O4 C18 -154.7(4) . .
O3 Fe2 O4 C18 15.8(4) . .
O5 Fe2 O4 C18 -69.2(4) . .
O8 Fe1 O2 C7 168.4(3) . .
O8 Fe1 O2 C7 -112.9(3) 2_655 .
O1 Fe1 O2 C7 -19.6(3) . .
O1 Fe1 O2 C7 74.2(3) 2_655 .
O2 Fe1 O2 C7 27.4(3) 2_655 .
O8 Fe1 O1 C5 74.5(7) . .
O8 Fe1 O1 C5 118.1(3) 2_655 .
O1 Fe1 O1 C5 -67.8(3) 2_655 .
O2 Fe1 O1 C5 -152.3(3) 2_655 .
O2 Fe1 O1 C5 18.5(3) . .
C37 C35 C38 C39 -61.7(5) . .
C34 C35 C38 C39 177.3(4) . .
C36 C35 C38 C39 57.3(5) 2_655 .
C37 C35 C38 C43 116.4(4) . .
C34 C35 C38 C43 -4.7(5) . .
C36 C35 C38 C43 -124.7(4) 2_655 .
Fe2 O3 C16 C17 10.3(6) . .
Fe2 O3 C16 C12 -168.4(3) . .
Fe1 O2 C7 C6 13.1(6) . .
Fe1 O2 C7 C8 -167.4(3) . .
Fe1 O1 C5 C6 -11.4(6) . .
Fe1 O1 C5 C1 167.9(3) . .
Cr O9 C36 C35 3.9(4) . 2_655
Fe2 O9 C36 C35 137.7(2) . 2_655
Fe2 O6 C27 C28 6.7(6) . .
Fe2 O6 C27 C23 -173.7(2) . .
Cr O7 C37 C35 1.8(4) . .
Fe2 O7 C37 C35 137.2(2) . .
C34 C35 C37 O7 -63.0(4) . .
C38 C35 C37 O7 176.4(3) . .
C36 C35 C37 O7 60.3(4) 2_655 .
O3 C16 C12 C15 -56.7(5) . .
C17 C16 C12 C15 124.6(5) . .
O3 C16 C12 C13 57.9(6) . .
C17 C16 C12 C13 -120.8(6) . .
O3 C16 C12 C14 178.3(5) . .
C17 C16 C12 C14 -0.4(7) . .
Fe2 O4 C18 C17 -10.7(6) . .
Fe2 O4 C18 C19 171.9(3) . .
Cr O8 C34 C35 2.8(4) . .
Fe1 O8 C34 C35 137.5(2) . .
C37 C35 C34 O8 60.5(4) . .
C38 C35 C34 O8 179.1(3) . .
C36 C35 C34 O8 -63.2(4) 2_655 .
O6 C27 C23 C25 67.1(6) . .
C28 C27 C23 C25 -113.4(6) . .
O6 C27 C23 C24 -59.9(5) . .
C28 C27 C23 C24 119.7(5) . .
O6 C27 C23 C26 -173.4(4) . .
C28 C27 C23 C26 6.1(6) . .
Fe2 O5 C29 C28 -2.9(7) . .
Fe2 O5 C29 C30 179.6(4) . .
O1 C5 C1 C4 174.3(7) . .
C6 C5 C1 C4 -6.4(9) . .
O1 C5 C1 C3 -54.9(7) . .
C6 C5 C1 C3 124.3(6) . .
O1 C5 C1 C2 58.6(6) . .
C6 C5 C1 C2 -122.1(6) . .
O1 C5 C6 C7 -4.3(7) . .
C1 C5 C6 C7 176.5(4) . .
O2 C7 C6 C5 3.4(7) . .
C8 C7 C6 C5 -176.1(5) . .
O2 C7 C8 C11 -113.3(10) . .
C6 C7 C8 C11 66.2(11) . .
O2 C7 C8 C9 19.7(8) . .
C6 C7 C8 C9 -160.8(7) . .
O2 C7 C8 C10 126.3(5) . .
C6 C7 C8 C10 -54.2(6) . .
O5 C29 C28 C27 2.2(9) . .
C30 C29 C28 C27 179.5(6) . .
O6 C27 C28 C29 -4.1(8) . .
C23 C27 C28 C29 176.4(5) . .
C39 C38 C43 C42 -1.4(7) . .
C35 C38 C43 C42 -179.6(4) . .
O3 C16 C17 C18 2.2(8) . .
C12 C16 C17 C18 -179.3(4) . .
O4 C18 C17 C16 -1.9(8) . .
C19 C18 C17 C16 175.2(5) . .
C43 C38 C39 C40 2.4(7) . .
C35 C38 C39 C40 -179.4(4) . .
O5 C29 C30 C33 22.2(13) . .
C28 C29 C30 C33 -155.3(11) . .
O5 C29 C30 C31 161.0(8) . .
C28 C29 C30 C31 -16.5(11) . .
O5 C29 C30 C32 -84.0(13) . .
C28 C29 C30 C32 98.4(13) . .
C38 C43 C42 C41 -0.3(8) . .
O4 C18 C19 C20 -168.9(9) . .
C17 C18 C19 C20 13.8(11) . .
O4 C18 C19 C22 -45.1(7) . .
C17 C18 C19 C22 137.6(6) . .
O4 C18 C19 C21 68.4(6) . .
C17 C18 C19 C21 -108.9(6) . .
C38 C39 C40 C41 -1.7(8) . .
C39 C40 C41 C42 -0.1(8) . .
C43 C42 C41 C40 1.1(9) . .

loop_
_platon_squeeze_void_nr
_platon_squeeze_void_average_x
_platon_squeeze_void_average_y
_platon_squeeze_void_average_z
_platon_squeeze_void_volume
_platon_squeeze_void_count_electrons
_platon_squeeze_void_content
1 0.000 0.170 0.250 357 43 ' '
2 0.000 0.830 0.750 357 43 ' '
3 0.500 0.330 0.750 357 43 ' '
4 0.500 0.670 0.250 357 43 ' '
